data_7010322
loop_
_publ_author_name
'Bhattacharyya, Pravat'
'Slawin, Alexandra M. Z.'
'Woollins, J. Derek'

_publ_section_title
;
 Heterocycle formation using [PhP(Se)(\m-Se)]2. The crystal structures
 of [PhP(Se)(\m-Se)]2, PhP(Se)Se2(C7H10) and
 PhP(Se)(\m-Se)(\m-NPh)P(Se)Ph
;
_journal_issue 3
_journal_name_full 'Journal of the Chemical Society, Dalton Transactions'
_journal_page_first 300
_journal_paper_doi 10.1039/b008071n
_journal_year 2001
_chemical_compound_source -
_chemical_formula_analytical 'C12 H10 P2 Se4'
_chemical_formula_moiety 'C12 H10 P2 Se4'
_chemical_formula_structural 'C12 H10 P2 Se4'
_chemical_formula_sum 'C12 H10 P2 Se4'
_chemical_formula_weight 531.98
_chemical_melting_point ?
_space_group_IT_number 14
_symmetry_cell_setting monoclinic
_symmetry_space_group_name_Hall '-P 2ybc'
_symmetry_space_group_name_H-M 'P 1 21/c 1'
_atom_sites_solution_hydrogens geom
_atom_sites_solution_primary direct
_atom_sites_solution_secondary difmap
_audit_creation_method SHELXL
_cell_angle_alpha 90.00
_cell_angle_beta 96.213(3)
_cell_angle_gamma 90.00
_cell_formula_units_Z 2
_cell_length_a 9.5224(4)
_cell_length_b 7.3091(5)
_cell_length_c 11.3341(8)
_cell_measurement_reflns_used 24
_cell_measurement_temperature 293(2)
_cell_measurement_theta_max 168
_cell_measurement_theta_min 12
_cell_volume 784.22(8)
_computing_cell_refinement 'Bruker SMART'
_computing_data_collection 'Bruker SMART'
_computing_data_reduction 'Bruker SHELXTL'
_computing_molecular_graphics 'Bruker SHELXTL'
_computing_publication_material 'Bruker SHELXTL'
_computing_structure_refinement 'SHELXL-93 (Sheldrick, 1993)'
_computing_structure_solution 'SHELXS-86 (Sheldrick, 1990)'
_diffrn_ambient_temperature 293(2)
_diffrn_measurement_device CCD
_diffrn_measurement_method 'phi and omega scans'
_diffrn_radiation_monochromator graphite
_diffrn_radiation_source 'fine-focus sealed tube'
_diffrn_radiation_type MoK\a
_diffrn_radiation_wavelength 0.71073
_diffrn_reflns_av_R_equivalents 0.0477
_diffrn_reflns_av_sigmaI/netI 0.0524
_diffrn_reflns_limit_h_max 9
_diffrn_reflns_limit_h_min -10
_diffrn_reflns_limit_k_max 6
_diffrn_reflns_limit_k_min -8
_diffrn_reflns_limit_l_max 12
_diffrn_reflns_limit_l_min -12
_diffrn_reflns_number 3278
_diffrn_reflns_theta_max 23.28
_diffrn_reflns_theta_min 2.15
_diffrn_standards_decay_% -
_diffrn_standards_interval_count -
_diffrn_standards_interval_time -
_diffrn_standards_number -
_exptl_absorpt_coefficient_mu 9.539
_exptl_absorpt_correction_T_max 0.693211
_exptl_absorpt_correction_T_min 0.508038
_exptl_absorpt_correction_type sadabs
_exptl_crystal_colour red
_exptl_crystal_density_diffrn 2.253
_exptl_crystal_density_meas ?
_exptl_crystal_density_method -
_exptl_crystal_description plate
_exptl_crystal_F_000 496
_exptl_crystal_size_max .13
_exptl_crystal_size_mid .1
_exptl_crystal_size_min .05
_refine_diff_density_max 0.899
_refine_diff_density_min -0.528
_refine_diff_density_rms 0.137
_refine_ls_extinction_coef 0.0005(7)
_refine_ls_extinction_expression Fc^*^=kFc[1+0.001xFc^2^\l^3^/sin(2\q)]^-1/4^
_refine_ls_extinction_method SHELXL
_refine_ls_goodness_of_fit_all 0.868
_refine_ls_goodness_of_fit_obs 0.930
_refine_ls_hydrogen_treatment riding
_refine_ls_matrix_type full
_refine_ls_number_parameters 83
_refine_ls_number_reflns 1104
_refine_ls_number_restraints 0
_refine_ls_restrained_S_all 0.996
_refine_ls_restrained_S_obs 0.930
_refine_ls_R_factor_all 0.0793
_refine_ls_R_factor_obs 0.0447
_refine_ls_shift/esd_max 0.005
_refine_ls_shift/esd_mean 0.001
_refine_ls_structure_factor_coef Fsqd
_refine_ls_weighting_details 'w=1/[\s^2^(Fo^2^)+(0.0913P)^2^+0.0000P] where P=(Fo^2^+2Fc^2^)/3'
_refine_ls_weighting_scheme calc
_refine_ls_wR_factor_all 0.1493
_refine_ls_wR_factor_obs 0.1132
_reflns_number_observed 725
_reflns_number_total 1129
_reflns_observed_criterion >2sigma(I)
_cod_data_source_file b008071n.txt
_cod_data_source_block 1
_cod_depositor_comments
;
The following automatic conversions were performed:
'_symmetry_cell_setting' value 'Monoclinic' changed to 'monoclinic'
according to '/home/adriana/struct/CIF-dictionaries/cif_core.dic'
dictionary named 'cif_core.dic' version 2.4.1 from 2010-06-29.

Automatic conversion script
Id: cif_fix_enum 1555 2011-01-17 13:19:09Z saulius 

The following automatic conversions were performed:

'_chemical_melting_point' value '-' was changed to '?' - the value is
undefined or not given.

Automatic conversion script
Id: cif_fix_values 1569 2011-02-09 13:29:24Z adriana 

The following automatic conversions were performed:

'_exptl_crystal_density_meas' value '-' was changed to '?' - the
value is perceived as not measured.

Automatic conversion script
Id: cif_fix_values 3008 2015-01-20 13:52:24Z robertas 

The following automatic conversions were performed:

'_refine_ls_weighting_scheme' value 'calc
w=1/[\s^2^(Fo^2^)+(0.0913P)^2^+0.0000P] where P=(Fo^2^+2Fc^2^)/3' was
changed to 'calc'. New tag '_refine_ls_weighting_details' was
created. The value of the new tag was set to
'w=1/[\s^2^(Fo^2^)+(0.0913P)^2^+0.0000P] where P=(Fo^2^+2Fc^2^)/3'.

Automatic conversion script
Id: cif_fix_values 3143 2015-03-26 13:38:13Z robertas 
;
_cod_original_sg_symbol_H-M P2(1)/c
_cod_database_code 7010322

loop_
_symmetry_equiv_pos_as_xyz
'x, y, z'
'-x, y+1/2, -z+1/2'
'-x, -y, -z'
'x, -y-1/2, z-1/2'

loop_
_atom_site_aniso_label
_atom_site_aniso_U_11
_atom_site_aniso_U_22
_atom_site_aniso_U_33
_atom_site_aniso_U_23
_atom_site_aniso_U_13
_atom_site_aniso_U_12
Se1 0.0603(7) 0.0434(6) 0.0202(5) -0.0006(5) 0.0008(4) -0.0048(4)
Se2 0.0503(7) 0.0542(7) 0.0258(6) 0.0016(5) 0.0072(4) 0.0010(4)
P1 0.045(2) 0.0470(14) 0.0189(12) 0.0004(11) 0.0009(10) -0.0028(10)
C1 0.054(6) 0.036(6) 0.031(5) 0.001(4) 0.005(5) -0.005(4)
C2 0.059(7) 0.050(7) 0.029(6) 0.004(4) -0.004(5) -0.003(5)
C3 0.071(9) 0.089(9) 0.050(8) 0.003(7) -0.024(7) -0.024(7)
C4 0.039(7) 0.087(10) 0.100(11) 0.008(8) 0.008(7) 0.004(6)
C5 0.046(7) 0.089(9) 0.063(9) 0.002(7) 0.016(6) -0.001(6)
C6 0.051(7) 0.080(8) 0.041(7) -0.001(5) 0.012(5) -0.005(5)

loop_
_atom_site_label
_atom_site_type_symbol
_atom_site_fract_x
_atom_site_fract_y
_atom_site_fract_z
_atom_site_U_iso_or_equiv
_atom_site_thermal_displace_type
_atom_site_occupancy
_atom_site_calc_flag
_atom_site_refinement_flags
_atom_site_disorder_group
Se1 Se -0.01554(9) -0.22823(13) 0.49570(7) 0.0416(4) Uani 1 d . .
Se2 Se 0.10794(10) -0.00011(13) 0.23365(8) 0.0432(4) Uani 1 d . .
P1 P -0.0338(3) 0.0072(3) 0.3635(2) 0.0370(6) Uani 1 d . .
C1 C -0.2192(10) 0.0323(11) 0.3066(9) 0.040(2) Uani 1 d . .
C2 C -0.2547(11) 0.0413(12) 0.1854(9) 0.047(3) Uani 1 d . .
H2A H -0.1873(11) 0.0222(12) 0.1331(9) 0.056 Uiso 1 calc R .
C3 C -0.3960(12) 0.0803(17) 0.1435(11) 0.072(4) Uani 1 d . .
H3A H -0.4227(12) 0.0898(17) 0.0624(11) 0.086 Uiso 1 calc R .
C4 C -0.4950(12) 0.1042(18) 0.2219(14) 0.075(4) Uani 1 d . .
H4A H -0.5887(12) 0.1271(18) 0.1936(14) 0.090 Uiso 1 calc R .
C5 C -0.4567(11) 0.0946(17) 0.3397(12) 0.065(3) Uani 1 d . .
H5A H -0.5237(11) 0.1155(17) 0.3922(12) 0.078 Uiso 1 calc R .
C6 C -0.3174(11) 0.0537(14) 0.3840(10) 0.057(3) Uani 1 d . .
H6A H -0.2924(11) 0.0413(14) 0.4652(10) 0.068 Uiso 1 calc R .

loop_
_atom_type_symbol
_atom_type_description
_atom_type_scat_dispersion_real
_atom_type_scat_dispersion_imag
_atom_type_scat_source
C C 0.0033 0.0016 'International Tables Vol C Tables 4.2.6.8 and 6.1.1.4'
H H 0.0000 0.0000 'International Tables Vol C Tables 4.2.6.8 and 6.1.1.4'
P P 0.1023 0.0942 'International Tables Vol C Tables 4.2.6.8 and 6.1.1.4'
Se Se -0.0929 2.2259 'International Tables Vol C Tables 4.2.6.8 and 6.1.1.4'

loop_
_geom_angle_atom_site_label_1
_geom_angle_atom_site_label_2
_geom_angle_atom_site_label_3
_geom_angle
_geom_angle_site_symmetry_1
_geom_angle_site_symmetry_3
_geom_angle_publ_flag
P1 Se1 P1 85.45(9) . 3_556 ?
C1 P1 Se2 115.2(3) . . ?
C1 P1 Se1 108.1(3) . . ?
Se2 P1 Se1 115.61(11) . . ?
C1 P1 Se1 107.1(3) . 3_556 ?
Se2 P1 Se1 114.08(11) . 3_556 ?
Se1 P1 Se1 94.55(9) . 3_556 ?
C6 C1 C2 121.7(9) . . ?
C6 C1 P1 119.4(7) . . ?
C2 C1 P1 118.7(8) . . ?
C1 C2 C3 117.9(10) . . ?
C4 C3 C2 120.4(11) . . ?
C3 C4 C5 120.2(10) . . ?
C4 C5 C6 120.7(11) . . ?
C1 C6 C5 119.0(10) . . ?

loop_
_geom_bond_atom_site_label_1
_geom_bond_atom_site_label_2
_geom_bond_distance
_geom_bond_site_symmetry_2
_geom_bond_publ_flag
Se1 P1 2.276(2) . ?
Se1 P1 2.284(2) 3_556 ?
Se2 P1 2.102(3) . ?
P1 C1 1.822(10) . ?
P1 Se1 2.284(2) 3_556 ?
C1 C6 1.359(14) . ?
C1 C2 1.380(14) . ?
C2 C3 1.407(14) . ?
C3 C4 1.37(2) . ?
C4 C5 1.35(2) . ?
C5 C6 1.399(14) . ?

loop_
_geom_torsion_atom_site_label_1
_geom_torsion_atom_site_label_2
_geom_torsion_atom_site_label_3
_geom_torsion_atom_site_label_4
_geom_torsion
_geom_torsion_site_symmetry_1
_geom_torsion_site_symmetry_2
_geom_torsion_site_symmetry_3
_geom_torsion_site_symmetry_4
_geom_torsion_publ_flag
P1 Se1 P1 C1 -109.7(3) 3_556 . . . ?
P1 Se1 P1 Se2 119.47(15) 3_556 . . . ?
P1 Se1 P1 Se1 0.0 3_556 . . 3_556 ?
Se2 P1 C1 C6 -174.6(7) . . . . ?
Se1 P1 C1 C6 54.4(8) . . . . ?
Se1 P1 C1 C6 -46.5(8) 3_556 . . . ?
Se2 P1 C1 C2 1.2(8) . . . . ?
Se1 P1 C1 C2 -129.9(6) . . . . ?
Se1 P1 C1 C2 129.2(6) 3_556 . . . ?
C6 C1 C2 C3 2.3(13) . . . . ?
P1 C1 C2 C3 -173.3(8) . . . . ?
C1 C2 C3 C4 -1.4(16) . . . . ?
C2 C3 C4 C5 1.5(20) . . . . ?
C3 C4 C5 C6 -2.4(20) . . . . ?
C2 C1 C6 C5 -3.1(15) . . . . ?
P1 C1 C6 C5 172.5(8) . . . . ?
C4 C5 C6 C1 3.2(18) . . . . ?
